data_4074159
loop_
_publ_author_name
'Marciniak, Wojciech'
'Merz, Klaus'
'Moreno, Mariluna'
'Driess, Matthias'

_publ_section_title
;
 Convenient Access to Homo- and Heterobimetallic Alkoxo Hydridozinc
 Clusters of Formula [(HZnOtBu)4-n(LiOtBu)n] (n= 0, 1, 2, 3)
;
_journal_issue 21
_journal_name_full Organometallics
_journal_page_first 4931
_journal_paper_doi 10.1021/om060443x
_journal_volume 25
_journal_year 2006
_chemical_formula_sum 'C24 H55 Li O6 Zn3'
_chemical_formula_weight 642.73
_chemical_name_systematic
; 
 ? 
;
_space_group_IT_number 14
_symmetry_cell_setting monoclinic
_symmetry_space_group_name_Hall '-P 2yn'
_symmetry_space_group_name_H-M 'P 1 21/n 1'
_atom_sites_solution_hydrogens geom
_atom_sites_solution_primary direct
_atom_sites_solution_secondary difmap
_audit_creation_method SHELXL-97
_cell_angle_alpha 90.00
_cell_angle_beta 107.314(9)
_cell_angle_gamma 90.00
_cell_formula_units_Z 4
_cell_length_a 17.032(7)
_cell_length_b 10.316(4)
_cell_length_c 19.501(8)
_cell_measurement_reflns_used 933
_cell_measurement_temperature 213(2)
_cell_measurement_theta_max 24.87
_cell_measurement_theta_min 2.34
_cell_volume 3271(2)
_computing_cell_refinement 'Bruker SMART'
_computing_data_collection 'Bruker SMART'
_computing_data_reduction 'Bruker SAINT'
_computing_molecular_graphics 'Bruker SHELXTL'
_computing_publication_material 'Bruker SHELXTL'
_computing_structure_refinement 'SHELXL-97 (Sheldrick, 1997)'
_computing_structure_solution 'SHELXS-97 (Sheldrick, 1990)'
_diffrn_ambient_temperature 213(2)
_diffrn_measured_fraction_theta_full 0.992
_diffrn_measured_fraction_theta_max 0.992
_diffrn_measurement_device_type 'CCD area detector'
_diffrn_measurement_method 'phi and omega scans'
_diffrn_radiation_monochromator graphite
_diffrn_radiation_source 'fine-focus sealed tube'
_diffrn_radiation_type MoK\a
_diffrn_radiation_wavelength 0.71073
_diffrn_reflns_av_R_equivalents 0.0400
_diffrn_reflns_av_sigmaI/netI 0.0441
_diffrn_reflns_limit_h_max 15
_diffrn_reflns_limit_h_min -20
_diffrn_reflns_limit_k_max 12
_diffrn_reflns_limit_k_min -12
_diffrn_reflns_limit_l_max 23
_diffrn_reflns_limit_l_min -23
_diffrn_reflns_number 17789
_diffrn_reflns_theta_full 25.01
_diffrn_reflns_theta_max 25.01
_diffrn_reflns_theta_min 1.40
_exptl_absorpt_coefficient_mu 2.212
_exptl_absorpt_correction_type none
_exptl_crystal_colour colourless
_exptl_crystal_density_diffrn 1.305
_exptl_crystal_density_method 'not measured'
_exptl_crystal_description rod
_exptl_crystal_F_000 1360
_exptl_crystal_size_max 0.20
_exptl_crystal_size_mid 0.15
_exptl_crystal_size_min 0.10
_refine_diff_density_max 0.828
_refine_diff_density_min -0.584
_refine_diff_density_rms 0.078
_refine_ls_extinction_method none
_refine_ls_goodness_of_fit_ref 1.011
_refine_ls_hydrogen_treatment mixed
_refine_ls_matrix_type full
_refine_ls_number_parameters 319
_refine_ls_number_reflns 5722
_refine_ls_number_restraints 0
_refine_ls_restrained_S_all 1.011
_refine_ls_R_factor_all 0.0481
_refine_ls_R_factor_gt 0.0387
_refine_ls_shift/su_max 0.003
_refine_ls_shift/su_mean 0.000
_refine_ls_structure_factor_coef Fsqd
_refine_ls_weighting_details 'calc w=1/[\s^2^(Fo^2^)+(0.0613P)^2^+2.7199P] where P=(Fo^2^+2Fc^2^)/3'
_refine_ls_weighting_scheme calc
_refine_ls_wR_factor_gt 0.1040
_refine_ls_wR_factor_ref 0.1118
_reflns_number_gt 4784
_reflns_number_total 5722
_reflns_threshold_expression >2sigma(I)
_cod_data_source_file om060443xsi20060519_122227.cif
_cod_data_source_block Zn3-Li
_cod_depositor_comments
;
The following automatic conversions were performed:

'_symmetry_cell_setting' value 'Monoclinic' changed to 'monoclinic'
according to /home/saulius/struct/CIF-dictionaries/cif_core.dic
dictionary named 'cif_core.dic' version 2.4.1 from 2010-06-29.

Automatic conversion script
Id: cif_fix_values 1715 2011-07-08 13:25:40Z adriana 
;
_cod_original_sg_symbol_H-M P2(1)/n
_cod_database_code 4074159

loop_
_symmetry_equiv_pos_as_xyz
'x, y, z'
'-x+1/2, y+1/2, -z+1/2'
'-x, -y, -z'
'x-1/2, -y-1/2, z-1/2'

loop_
_atom_site_label
_atom_site_type_symbol
_atom_site_fract_x
_atom_site_fract_y
_atom_site_fract_z
_atom_site_U_iso_or_equiv
_atom_site_adp_type
_atom_site_occupancy
_atom_site_symmetry_multiplicity
_atom_site_calc_flag
_atom_site_refinement_flags
Zn1 Zn 0.38040(2) 0.81036(4) 0.17294(2) 0.03584(13) Uani 1 1 d .
O3 O 0.48097(13) 0.91288(19) 0.22964(11) 0.0342(5) Uani 1 1 d .
Zn2 Zn 0.49519(2) 0.58335(3) 0.17800(2) 0.03599(13) Uani 1 1 d .
O2 O 0.42552(13) 0.6565(2) 0.23769(11) 0.0339(5) Uani 1 1 d .
Zn3 Zn 0.55590(2) 0.85755(4) 0.17097(2) 0.03771(13) Uani 1 1 d .
O1 O 0.58801(13) 0.6991(2) 0.23546(12) 0.0357(5) Uani 1 1 d .
O4 O 0.45629(13) 0.7460(2) 0.11438(11) 0.0343(5) Uani 1 1 d .
O5 O 0.55692(18) 0.7701(3) 0.40192(13) 0.0568(7) Uani 1 1 d .
C13 C 0.4303(2) 0.7400(4) 0.03630(17) 0.0463(8) Uani 1 1 d .
C5 C 0.3718(2) 0.5713(3) 0.2621(2) 0.0468(9) Uani 1 1 d .
C6 C 0.3272(3) 0.6520(5) 0.3042(3) 0.0660(12) Uani 1 1 d .
H6A H 0.2938 0.7172 0.2729 0.099 Uiso 1 1 calc R
H6B H 0.3671 0.6941 0.3440 0.099 Uiso 1 1 calc R
H6C H 0.2921 0.5962 0.3224 0.099 Uiso 1 1 calc R
C16 C 0.5041(3) 0.7004(5) 0.0125(2) 0.0645(12) Uani 1 1 d .
H16A H 0.5227 0.6152 0.0315 0.097 Uiso 1 1 calc R
H16B H 0.5481 0.7627 0.0305 0.097 Uiso 1 1 calc R
H16C H 0.4886 0.6982 -0.0395 0.097 Uiso 1 1 calc R
C14 C 0.3628(3) 0.6391(4) 0.0131(2) 0.0615(11) Uani 1 1 d .
H14A H 0.3162 0.6653 0.0288 0.092 Uiso 1 1 calc R
H14B H 0.3833 0.5562 0.0345 0.092 Uiso 1 1 calc R
H14C H 0.3457 0.6313 -0.0388 0.092 Uiso 1 1 calc R
C1 C 0.6716(2) 0.6510(4) 0.2554(2) 0.0494(9) Uani 1 1 d .
C2 C 0.6760(3) 0.5262(5) 0.2975(3) 0.0696(13) Uani 1 1 d .
H2A H 0.6609 0.5433 0.3408 0.104 Uiso 1 1 calc R
H2B H 0.7316 0.4923 0.3103 0.104 Uiso 1 1 calc R
H2C H 0.6384 0.4632 0.2683 0.104 Uiso 1 1 calc R
C3 C 0.7266(2) 0.7539(5) 0.3002(3) 0.0726(13) Uani 1 1 d .
H3A H 0.7225 0.8326 0.2721 0.109 Uiso 1 1 calc R
H3B H 0.7831 0.7235 0.3147 0.109 Uiso 1 1 calc R
H3C H 0.7096 0.7716 0.3425 0.109 Uiso 1 1 calc R
C9 C 0.4726(2) 1.0485(3) 0.2436(2) 0.0474(9) Uani 1 1 d .
C15 C 0.3993(3) 0.8741(4) 0.0079(2) 0.0663(12) Uani 1 1 d .
H15A H 0.3517 0.8964 0.0231 0.099 Uiso 1 1 calc R
H15B H 0.3840 0.8737 -0.0442 0.099 Uiso 1 1 calc R
H15C H 0.4424 0.9375 0.0265 0.099 Uiso 1 1 calc R
C10 C 0.4399(3) 1.1202(4) 0.1723(3) 0.0712(13) Uani 1 1 d .
H10A H 0.3858 1.0872 0.1466 0.107 Uiso 1 1 calc R
H10B H 0.4769 1.1067 0.1435 0.107 Uiso 1 1 calc R
H10C H 0.4363 1.2121 0.1814 0.107 Uiso 1 1 calc R
Li1 Li 0.5199(3) 0.7628(5) 0.2956(3) 0.0363(12) Uani 1 1 d .
C12 C 0.5571(3) 1.1010(4) 0.2844(3) 0.0724(13) Uani 1 1 d .
H12A H 0.5776 1.0556 0.3298 0.109 Uiso 1 1 calc R
H12B H 0.5529 1.1929 0.2933 0.109 Uiso 1 1 calc R
H12C H 0.5946 1.0881 0.2561 0.109 Uiso 1 1 calc R
C7 C 0.4244(3) 0.4677(4) 0.3094(3) 0.0763(14) Uani 1 1 d .
H7A H 0.4523 0.4177 0.2815 0.114 Uiso 1 1 calc R
H7B H 0.3898 0.4108 0.3274 0.114 Uiso 1 1 calc R
H7C H 0.4649 0.5085 0.3494 0.114 Uiso 1 1 calc R
C11 C 0.4127(3) 1.0621(4) 0.2870(3) 0.0674(12) Uani 1 1 d .
H11A H 0.3595 1.0280 0.2597 0.101 Uiso 1 1 calc R
H11B H 0.4072 1.1529 0.2977 0.101 Uiso 1 1 calc R
H11C H 0.4331 1.0140 0.3316 0.101 Uiso 1 1 calc R
C4 C 0.6959(3) 0.6237(5) 0.1877(2) 0.0717(14) Uani 1 1 d .
H4A H 0.6937 0.7036 0.1609 0.108 Uiso 1 1 calc R
H4B H 0.6580 0.5612 0.1582 0.108 Uiso 1 1 calc R
H4C H 0.7513 0.5890 0.2008 0.108 Uiso 1 1 calc R
C8 C 0.3104(3) 0.5099(5) 0.1977(3) 0.0704(13) Uani 1 1 d .
H8A H 0.3395 0.4588 0.1713 0.106 Uiso 1 1 calc R
H8B H 0.2790 0.5773 0.1668 0.106 Uiso 1 1 calc R
H8C H 0.2735 0.4544 0.2138 0.106 Uiso 1 1 calc R
C17 C 0.5351(5) 0.8582(7) 0.4473(3) 0.121(3) Uani 1 1 d .
H17A H 0.4754 0.8573 0.4389 0.145 Uiso 1 1 calc R
H17B H 0.5517 0.9461 0.4385 0.145 Uiso 1 1 calc R
C19 C 0.5981(5) 0.6862(8) 0.5168(3) 0.124(3) Uani 1 1 d .
H19A H 0.5515 0.6295 0.5157 0.148 Uiso 1 1 calc R
H19B H 0.6463 0.6591 0.5559 0.148 Uiso 1 1 calc R
C18 C 0.5790(6) 0.8169(7) 0.5230(3) 0.144(4) Uani 1 1 d .
H18A H 0.6291 0.8681 0.5430 0.172 Uiso 1 1 calc R
H18B H 0.5434 0.8270 0.5540 0.172 Uiso 1 1 calc R
C20 C 0.6151(6) 0.6884(10) 0.4478(3) 0.169(5) Uani 1 1 d .
H20A H 0.6708 0.7210 0.4539 0.203 Uiso 1 1 calc R
H20B H 0.6109 0.6007 0.4277 0.203 Uiso 1 1 calc R
O6 O 0.3635(3) 0.8131(5) 0.5169(3) 0.1218(17) Uani 1 1 d .
C21 C 0.3543(5) 0.6848(7) 0.5323(5) 0.144(4) Uani 1 1 d .
H21A H 0.3797 0.6687 0.5836 0.173 Uiso 1 1 calc R
H21B H 0.3815 0.6295 0.5053 0.173 Uiso 1 1 calc R
C22 C 0.2672(5) 0.6547(8) 0.5124(5) 0.154(4) Uani 1 1 d .
H22A H 0.2532 0.5855 0.4764 0.185 Uiso 1 1 calc R
H22B H 0.2510 0.6280 0.5545 0.185 Uiso 1 1 calc R
C23 C 0.2282(4) 0.7740(8) 0.4835(5) 0.136(3) Uani 1 1 d .
H23A H 0.1978 0.7630 0.4325 0.164 Uiso 1 1 calc R
H23B H 0.1893 0.8006 0.5091 0.164 Uiso 1 1 calc R
C24 C 0.2881(4) 0.8660(8) 0.4912(6) 0.166(4) Uani 1 1 d .
H24A H 0.2827 0.9067 0.4447 0.200 Uiso 1 1 calc R
H24B H 0.2811 0.9335 0.5243 0.200 Uiso 1 1 calc R
H1 H 0.497(2) 0.449(4) 0.149(2) 0.054(11) Uiso 1 1 d .
H2 H 0.297(3) 0.844(4) 0.143(2) 0.084(15) Uiso 1 1 d .
H3 H 0.598(3) 0.947(5) 0.138(3) 0.100(17) Uiso 1 1 d .

loop_
_atom_site_aniso_label
_atom_site_aniso_U_11
_atom_site_aniso_U_22
_atom_site_aniso_U_33
_atom_site_aniso_U_23
_atom_site_aniso_U_13
_atom_site_aniso_U_12
Zn1 0.0243(2) 0.0369(2) 0.0430(2) -0.00079(16) 0.00483(17) 0.00166(14)
O3 0.0316(12) 0.0275(11) 0.0404(12) -0.0012(9) 0.0058(10) 0.0004(9)
Zn2 0.0390(2) 0.0310(2) 0.0396(2) -0.00121(15) 0.01412(17) 0.00193(15)
O2 0.0327(12) 0.0328(11) 0.0386(12) 0.0018(9) 0.0144(10) -0.0046(9)
Zn3 0.0295(2) 0.0393(2) 0.0439(2) 0.00640(16) 0.01018(17) -0.00338(16)
O1 0.0246(11) 0.0408(12) 0.0404(12) 0.0056(10) 0.0078(10) 0.0065(9)
O4 0.0334(12) 0.0368(11) 0.0310(11) 0.0003(9) 0.0069(9) -0.0009(9)
O5 0.0650(18) 0.0667(18) 0.0346(13) -0.0016(12) 0.0085(12) 0.0108(14)
C13 0.053(2) 0.054(2) 0.0298(17) 0.0019(15) 0.0096(16) -0.0006(18)
C5 0.054(2) 0.0424(19) 0.053(2) -0.0027(16) 0.0296(18) -0.0141(16)
C6 0.069(3) 0.071(3) 0.075(3) -0.009(2) 0.048(3) -0.013(2)
C16 0.068(3) 0.088(3) 0.045(2) -0.007(2) 0.028(2) 0.001(2)
C14 0.064(3) 0.069(3) 0.043(2) -0.0102(19) 0.002(2) -0.012(2)
C1 0.0304(19) 0.062(2) 0.054(2) 0.0096(18) 0.0102(17) 0.0144(17)
C2 0.055(3) 0.075(3) 0.075(3) 0.027(2) 0.014(2) 0.033(2)
C3 0.030(2) 0.100(4) 0.076(3) 0.000(3) -0.003(2) -0.004(2)
C9 0.046(2) 0.0317(17) 0.058(2) -0.0070(16) 0.0057(18) 0.0026(15)
C15 0.080(3) 0.066(3) 0.047(2) 0.019(2) 0.010(2) 0.009(2)
C10 0.090(4) 0.034(2) 0.079(3) 0.010(2) 0.009(3) 0.009(2)
Li1 0.034(3) 0.037(3) 0.036(3) -0.001(2) 0.009(2) 0.003(2)
C12 0.063(3) 0.048(2) 0.093(3) -0.019(2) 0.003(3) -0.011(2)
C7 0.097(4) 0.059(3) 0.087(3) 0.027(2) 0.049(3) 0.000(3)
C11 0.070(3) 0.052(2) 0.081(3) -0.017(2) 0.025(3) 0.010(2)
C4 0.042(2) 0.108(4) 0.073(3) 0.011(3) 0.029(2) 0.029(2)
C8 0.065(3) 0.071(3) 0.083(3) -0.024(2) 0.034(3) -0.039(2)
C17 0.180(8) 0.105(5) 0.065(3) -0.009(3) 0.018(4) 0.038(5)
C19 0.154(7) 0.147(7) 0.056(3) 0.026(4) 0.010(4) 0.018(5)
C18 0.249(11) 0.120(6) 0.037(3) -0.022(3) 0.005(4) 0.031(6)
C20 0.169(8) 0.279(12) 0.052(3) 0.021(5) 0.022(4) 0.125(8)
O6 0.074(3) 0.108(3) 0.173(5) 0.029(3) 0.021(3) -0.006(2)
C21 0.099(6) 0.090(5) 0.198(9) 0.043(5) -0.027(6) 0.003(4)
C22 0.128(7) 0.123(6) 0.181(8) 0.075(6) 0.002(6) -0.041(5)
C23 0.067(4) 0.151(7) 0.169(8) 0.026(6) 0.000(5) -0.009(4)
C24 0.067(5) 0.120(6) 0.273(12) 0.049(7) -0.009(6) 0.011(4)

loop_
_atom_type_symbol
_atom_type_description
_atom_type_scat_dispersion_real
_atom_type_scat_dispersion_imag
_atom_type_scat_source
C C 0.0033 0.0016 'International Tables Vol C Tables 4.2.6.8 and 6.1.1.4'
H H 0.0000 0.0000 'International Tables Vol C Tables 4.2.6.8 and 6.1.1.4'
Li Li -0.0003 0.0001 'International Tables Vol C Tables 4.2.6.8 and 6.1.1.4'
O O 0.0106 0.0060 'International Tables Vol C Tables 4.2.6.8 and 6.1.1.4'
Zn Zn 0.2839 1.4301 'International Tables Vol C Tables 4.2.6.8 and 6.1.1.4'

loop_
_geom_angle_atom_site_label_1
_geom_angle_atom_site_label_2
_geom_angle_atom_site_label_3
_geom_angle
O2 Zn1 O3 88.10(9)
O2 Zn1 O4 84.81(9)
O3 Zn1 O4 84.48(9)
O2 Zn1 Li1 44.08(12)
O3 Zn1 Li1 44.10(12)
O4 Zn1 Li1 84.68(12)
O2 Zn1 Zn2 41.90(6)
O3 Zn1 Zn2 87.33(7)
O4 Zn1 Zn2 43.02(6)
Li1 Zn1 Zn2 58.32(11)
O2 Zn1 Zn3 86.65(6)
O3 Zn1 Zn3 41.62(6)
O4 Zn1 Zn3 42.90(6)
Li1 Zn1 Zn3 57.62(11)
Zn2 Zn1 Zn3 59.83(2)
O2 Zn1 H2 126.4(19)
O3 Zn1 H2 132.7(19)
O4 Zn1 H2 125.0(19)
Li1 Zn1 H2 150.1(19)
Zn2 Zn1 H2 139.9(19)
Zn3 Zn1 H2 146.4(19)
C9 O3 Li1 131.6(3)
C9 O3 Zn3 119.5(2)
Li1 O3 Zn3 90.08(17)
C9 O3 Zn1 119.5(2)
Li1 O3 Zn1 90.65(18)
Zn3 O3 Zn1 96.66(9)
O1 Zn2 O2 87.54(9)
O1 Zn2 O4 84.94(9)
O2 Zn2 O4 84.58(9)
O1 Zn2 Li1 43.73(12)
O2 Zn2 Li1 43.85(12)
O4 Zn2 Li1 84.34(12)
O1 Zn2 Zn3 41.90(6)
O2 Zn2 Zn3 86.83(6)
O4 Zn2 Zn3 43.13(6)
Li1 Zn2 Zn3 57.63(11)
O1 Zn2 Zn1 87.26(7)
O2 Zn2 Zn1 41.73(6)
O4 Zn2 Zn1 42.96(6)
Li1 Zn2 Zn1 57.96(11)
Zn3 Zn2 Zn1 60.19(3)
O1 Zn2 H1 130.9(15)
O2 Zn2 H1 129.6(15)
O4 Zn2 H1 123.8(14)
Li1 Zn2 H1 151.9(14)
Zn3 Zn2 H1 143.1(15)
Zn1 Zn2 H1 141.5(15)
C5 O2 Li1 129.0(2)
C5 O2 Zn1 121.3(2)
Li1 O2 Zn1 90.82(17)
C5 O2 Zn2 119.7(2)
Li1 O2 Zn2 91.09(18)
Zn1 O2 Zn2 96.38(9)
O3 Zn3 O1 88.63(9)
O3 Zn3 O4 84.51(9)
O1 Zn3 O4 84.85(9)
O3 Zn3 Li1 44.44(12)
O1 Zn3 Li1 44.30(12)
O4 Zn3 Li1 85.07(12)
O3 Zn3 Zn2 87.53(6)
O1 Zn3 Zn2 41.82(7)
O4 Zn3 Zn2 43.12(6)
Li1 Zn3 Zn2 58.55(11)
O3 Zn3 Zn1 41.72(6)
O1 Zn3 Zn1 87.03(6)
O4 Zn3 Zn1 42.83(6)
Li1 Zn3 Zn1 58.16(11)
Zn2 Zn3 Zn1 59.979(13)
O3 Zn3 H3 124(2)
O1 Zn3 H3 136(2)
O4 Zn3 H3 124(2)
Li1 Zn3 H3 150(2)
Zn2 Zn3 H3 147(2)
Zn1 Zn3 H3 137(2)
C1 O1 Li1 130.8(3)
C1 O1 Zn2 119.2(2)
Li1 O1 Zn2 91.41(18)
C1 O1 Zn3 120.2(2)
Li1 O1 Zn3 90.15(18)
Zn2 O1 Zn3 96.28(9)
C13 O4 Zn1 123.0(2)
C13 O4 Zn2 122.4(2)
Zn1 O4 Zn2 94.02(9)
C13 O4 Zn3 121.8(2)
Zn1 O4 Zn3 94.27(9)
Zn2 O4 Zn3 93.75(9)
C17 O5 C20 105.0(4)
C17 O5 Li1 128.8(3)
C20 O5 Li1 126.2(4)
O4 C13 C16 108.0(3)
O4 C13 C14 108.0(3)
C16 C13 C14 110.3(4)
O4 C13 C15 107.9(3)
C16 C13 C15 111.2(3)
C14 C13 C15 111.4(4)
O2 C5 C7 108.1(3)
O2 C5 C8 109.2(3)
C7 C5 C8 110.3(4)
O2 C5 C6 108.1(3)
C7 C5 C6 111.0(3)
C8 C5 C6 110.1(4)
C5 C6 H6A 109.5
C5 C6 H6B 109.5
H6A C6 H6B 109.5
C5 C6 H6C 109.5
H6A C6 H6C 109.5
H6B C6 H6C 109.5
C13 C16 H16A 109.5
C13 C16 H16B 109.5
H16A C16 H16B 109.5
C13 C16 H16C 109.5
H16A C16 H16C 109.5
H16B C16 H16C 109.5
C13 C14 H14A 109.5
C13 C14 H14B 109.5
H14A C14 H14B 109.5
C13 C14 H14C 109.5
H14A C14 H14C 109.5
H14B C14 H14C 109.5
O1 C1 C3 107.8(3)
O1 C1 C2 108.9(3)
C3 C1 C2 111.2(4)
O1 C1 C4 109.2(3)
C3 C1 C4 110.4(4)
C2 C1 C4 109.2(4)
C1 C2 H2A 109.5
C1 C2 H2B 109.5
H2A C2 H2B 109.5
C1 C2 H2C 109.5
H2A C2 H2C 109.5
H2B C2 H2C 109.5
C1 C3 H3A 109.5
C1 C3 H3B 109.5
H3A C3 H3B 109.5
C1 C3 H3C 109.5
H3A C3 H3C 109.5
H3B C3 H3C 109.5
O3 C9 C11 108.4(3)
O3 C9 C12 108.3(3)
C11 C9 C12 111.3(4)
O3 C9 C10 109.2(3)
C11 C9 C10 109.9(4)
C12 C9 C10 109.7(4)
C13 C15 H15A 109.5
C13 C15 H15B 109.5
H15A C15 H15B 109.5
C13 C15 H15C 109.5
H15A C15 H15C 109.5
H15B C15 H15C 109.5
C9 C10 H10A 109.5
C9 C10 H10B 109.5
H10A C10 H10B 109.5
C9 C10 H10C 109.5
H10A C10 H10C 109.5
H10B C10 H10C 109.5
O5 Li1 O1 124.7(3)
O5 Li1 O2 124.4(3)
O1 Li1 O2 89.9(2)
O5 Li1 O3 125.9(3)
O1 Li1 O3 90.9(2)
O2 Li1 O3 90.3(2)
O5 Li1 Zn3 142.9(3)
O1 Li1 Zn3 45.55(13)
O2 Li1 Zn3 92.7(2)
O3 Li1 Zn3 45.48(13)
O5 Li1 Zn1 142.5(3)
O1 Li1 Zn1 92.8(2)
O2 Li1 Zn1 45.10(12)
O3 Li1 Zn1 45.24(12)
Zn3 Li1 Zn1 64.22(12)
O5 Li1 Zn2 141.6(3)
O1 Li1 Zn2 44.86(13)
O2 Li1 Zn2 45.05(12)
O3 Li1 Zn2 92.5(2)
Zn3 Li1 Zn2 63.82(11)
Zn1 Li1 Zn2 63.72(11)
C9 C12 H12A 109.5
C9 C12 H12B 109.5
H12A C12 H12B 109.5
C9 C12 H12C 109.5
H12A C12 H12C 109.5
H12B C12 H12C 109.5
C5 C7 H7A 109.5
C5 C7 H7B 109.5
H7A C7 H7B 109.5
C5 C7 H7C 109.5
H7A C7 H7C 109.5
H7B C7 H7C 109.5
C9 C11 H11A 109.5
C9 C11 H11B 109.5
H11A C11 H11B 109.5
C9 C11 H11C 109.5
H11A C11 H11C 109.5
H11B C11 H11C 109.5
C1 C4 H4A 109.5
C1 C4 H4B 109.5
H4A C4 H4B 109.5
C1 C4 H4C 109.5
H4A C4 H4C 109.5
H4B C4 H4C 109.5
C5 C8 H8A 109.5
C5 C8 H8B 109.5
H8A C8 H8B 109.5
C5 C8 H8C 109.5
H8A C8 H8C 109.5
H8B C8 H8C 109.5
O5 C17 C18 106.8(5)
O5 C17 H17A 110.4
C18 C17 H17A 110.4
O5 C17 H17B 110.4
C18 C17 H17B 110.4
H17A C17 H17B 108.6
C18 C19 C20 100.3(7)
C18 C19 H19A 111.7
C20 C19 H19A 111.7
C18 C19 H19B 111.7
C20 C19 H19B 111.7
H19A C19 H19B 109.5
C19 C18 C17 104.4(5)
C19 C18 H18A 110.9
C17 C18 H18A 110.9
C19 C18 H18B 110.9
C17 C18 H18B 110.9
H18A C18 H18B 108.9
O5 C20 C19 107.6(6)
O5 C20 H20A 110.2
C19 C20 H20A 110.2
O5 C20 H20B 110.2
C19 C20 H20B 110.2
H20A C20 H20B 108.5
C24 O6 C21 108.3(6)
O6 C21 C22 108.7(6)
O6 C21 H21A 109.9
C22 C21 H21A 109.9
O6 C21 H21B 109.9
C22 C21 H21B 109.9
H21A C21 H21B 108.3
C23 C22 C21 103.9(6)
C23 C22 H22A 111.0
C21 C22 H22A 111.0
C23 C22 H22B 111.0
C21 C22 H22B 111.0
H22A C22 H22B 109.0
C24 C23 C22 108.0(6)
C24 C23 H23A 110.1
C22 C23 H23A 110.1
C24 C23 H23B 110.1
C22 C23 H23B 110.1
H23A C23 H23B 108.4
O6 C24 C23 110.9(7)
O6 C24 H24A 109.5
C23 C24 H24A 109.5
O6 C24 H24B 109.5
C23 C24 H24B 109.5
H24A C24 H24B 108.0

loop_
_geom_bond_atom_site_label_1
_geom_bond_atom_site_label_2
_geom_bond_distance
Zn1 O2 2.032(2)
Zn1 O3 2.037(2)
Zn1 O4 2.072(2)
Zn1 Li1 2.868(5)
Zn1 Zn2 3.0334(10)
Zn1 Zn3 3.0398(13)
Zn1 H2 1.41(5)
O3 C9 1.440(4)
O3 Li1 1.996(6)
O3 Zn3 2.033(2)
Zn2 O1 2.032(2)
Zn2 O2 2.038(2)
Zn2 O4 2.075(2)
Zn2 Li1 2.879(5)
Zn2 Zn3 3.0288(12)
Zn2 H1 1.50(4)
O2 C5 1.448(4)
O2 Li1 1.995(6)
Zn3 O1 2.035(2)
Zn3 O4 2.075(2)
Zn3 Li1 2.851(5)
Zn3 H3 1.44(5)
O1 C1 1.447(4)
O1 Li1 1.991(6)
O4 C13 1.455(4)
O5 C17 1.394(6)
O5 C20 1.402(7)
O5 Li1 1.981(6)
C13 C16 1.520(6)
C13 C14 1.516(6)
C13 C15 1.524(6)
C5 C7 1.517(6)
C5 C8 1.513(6)
C5 C6 1.521(5)
C6 H6A 0.9700
C6 H6B 0.9700
C6 H6C 0.9700
C16 H16A 0.9700
C16 H16B 0.9700
C16 H16C 0.9700
C14 H14A 0.9700
C14 H14B 0.9700
C14 H14C 0.9700
C1 C3 1.510(6)
C1 C2 1.517(6)
C1 C4 1.523(6)
C2 H2A 0.9700
C2 H2B 0.9700
C2 H2C 0.9700
C3 H3A 0.9700
C3 H3B 0.9700
C3 H3C 0.9700
C9 C11 1.515(6)
C9 C12 1.521(5)
C9 C10 1.526(6)
C15 H15A 0.9700
C15 H15B 0.9700
C15 H15C 0.9700
C10 H10A 0.9700
C10 H10B 0.9700
C10 H10C 0.9700
C12 H12A 0.9700
C12 H12B 0.9700
C12 H12C 0.9700
C7 H7A 0.9700
C7 H7B 0.9700
C7 H7C 0.9700
C11 H11A 0.9700
C11 H11B 0.9700
C11 H11C 0.9700
C4 H4A 0.9700
C4 H4B 0.9700
C4 H4C 0.9700
C8 H8A 0.9700
C8 H8B 0.9700
C8 H8C 0.9700
C17 C18 1.506(8)
C17 H17A 0.9800
C17 H17B 0.9800
C19 C18 1.401(9)
C19 C20 1.459(9)
C19 H19A 0.9800
C19 H19B 0.9800
C18 H18A 0.9800
C18 H18B 0.9800
C20 H20A 0.9800
C20 H20B 0.9800
O6 C24 1.347(8)
O6 C21 1.376(7)
C21 C22 1.452(10)
C21 H21A 0.9800
C21 H21B 0.9800
C22 C23 1.432(10)
C22 H22A 0.9800
C22 H22B 0.9800
C23 C24 1.369(10)
C23 H23A 0.9800
C23 H23B 0.9800
C24 H24A 0.9800
C24 H24B 0.9800
